data_2200603
loop_
_publ_author_name
'El Jamili, H.'
'Auhmani, A.'
'Dakir, M.'
'Benharref, A.'
'Kossareva, E.'
'Pierrot, M.'

_publ_section_title
;
 (1<i>R</i>,6<i>S</i>,7<i>R</i>)-Himachal-2-\`ene-6,7-diol
;
_journal_issue 10
_journal_name_full 'Acta Crystallographica Section E'
_journal_page_first o904
_journal_page_last o905
_journal_paper_doi 10.1107/S1600536801014374
_journal_volume 57
_journal_year 2001
_chemical_formula_moiety 'C15 H26 O2'
_chemical_formula_sum 'C15 H26 O2'
_chemical_formula_weight 238.37
_chemical_name_systematic
;
?
;
_space_group_IT_number 19
_symmetry_cell_setting orthorhombic
_symmetry_space_group_name_Hall 'P 2ac 2ab'
_symmetry_space_group_name_H-M 'P 21 21 21'
_cell_angle_alpha 90.0
_cell_angle_beta 90.0
_cell_angle_gamma 90.0
_cell_formula_units_Z 4
_cell_length_a 5.9498(2)
_cell_length_b 9.7014(4)
_cell_length_c 24.7207(9)
_cell_measurement_reflns_used ' 8437'
_cell_measurement_temperature 298
_cell_measurement_theta_max 25.6
_cell_measurement_theta_min 1.0
_cell_volume 1426.91(9)
_computing_data_collection 'KappaCCD Reference Manual (Nonius, 1998)'
_computing_data_reduction 'DENZO and SCALEPACK (Otwinowski & Minor, 1997)'
_computing_molecular_graphics 'ORTEPII (Johnson, 1976)'
_computing_publication_material 'maXus (Mackay et al., 1999)'
_computing_structure_refinement 'SHELXL97 (Sheldrick, 1997)'
_computing_structure_solution 'SIR92 (Altomare et al., 1994)'
_diffrn_measurement_device KappaCCD
_diffrn_measurement_method '\f scan'
_diffrn_radiation_source 'tube sc\'ell\'e, foyer fin'
_diffrn_radiation_type MoK\a
_diffrn_reflns_av_R_equivalents .038
_diffrn_reflns_limit_h_max 7
_diffrn_reflns_limit_h_min -7
_diffrn_reflns_limit_k_max 11
_diffrn_reflns_limit_k_min -11
_diffrn_reflns_limit_l_max 30
_diffrn_reflns_limit_l_min 0
_diffrn_reflns_number 8437
_diffrn_reflns_theta_max 25.6
_diffrn_standards_decay_% <0.1
_diffrn_standards_interval_count 0
_diffrn_standards_interval_time 0
_diffrn_standards_number 0
_exptl_absorpt_coefficient_mu .071
_exptl_absorpt_correction_type none
_exptl_crystal_colour incolore
_exptl_crystal_density_diffrn 1.110
_exptl_crystal_density_method 'non mesur\'e'
_exptl_crystal_description Cube
_exptl_crystal_F_000 552
_exptl_crystal_size_max .45
_exptl_crystal_size_mid .40
_exptl_crystal_size_min .40
_refine_diff_density_max .135
_refine_diff_density_min -.106
_refine_ls_extinction_method none
_refine_ls_goodness_of_fit_ref 1.136
_refine_ls_hydrogen_treatment noref
_refine_ls_matrix_type full
_refine_ls_number_parameters 154
_refine_ls_number_reflns 1608
_refine_ls_number_restraints 0
_refine_ls_restrained_S_all 1.136
_refine_ls_R_factor_all .0488
_refine_ls_R_factor_gt .0456
_refine_ls_shift/su_max .000
_refine_ls_shift/su_mean .000
_refine_ls_structure_factor_coef Fsqd
_refine_ls_weighting_details 'calc w = 1/[\s^2^(Fo^2^)+(0.0510P)^2^+0.2724P] where P = (Fo^2^+2Fc^2^)/3'
_refine_ls_weighting_scheme calc
_refine_ls_wR_factor_ref .1166
_reflns_number_gt 1482
_reflns_number_total 1554
_reflns_threshold_expression I>2\s(I)
_cod_data_source_file cf6072.cif
_cod_data_source_block I
_cod_depositor_comments
;
The following automatic conversions were performed:
'_symmetry_cell_setting' value 'Orthorhombic' changed to 'orthorhombic'
according to '/home/saulius/struct/CIF-dictionaries/cif_core.dic'
dictionary named 'cif_core.dic' version 2.4.1 from 2010-06-29.

Automatic conversion script
Id: cif_fix_enum 1527 2010-12-29 10:47:43Z saulius 

The following automatic conversions were performed:

'_symmetry_cell_setting' value 'Orthorhombic' changed to
'orthorhombic' according to
/home/saulius/struct/CIF-dictionaries/cif_core.dic dictionary named
'cif_core.dic' version 2.4.1 from 2010-06-29.

Automatic conversion script
Id: cif_fix_values 1715 2011-07-08 13:25:40Z adriana 
;
_cod_original_cell_volume 1426.90(10)
_cod_original_formula_sum 'C15 H26 O2 '
_cod_database_code 2200603
_cod_database_fobs_code 2200603

loop_
_symmetry_equiv_pos_as_xyz
+X,+Y,+Z
'-X+ 1/2,-Y,+Z+ 1/2'
'+X+ 1/2,-Y+ 1/2,-Z'
'-X,+Y+ 1/2,-Z+ 1/2'

loop_
_atom_site_label
_atom_site_fract_x
_atom_site_fract_y
_atom_site_fract_z
_atom_site_U_iso_or_equiv
_atom_site_adp_type
_atom_site_calc_flag
_atom_site_refinement_flags
_atom_site_occupancy
_atom_site_disorder_assembly
_atom_site_disorder_group
_atom_site_type_symbol
O12 .5586(3) -.10413(15) .28912(6) .0461(4) Uani d . 1 . . O
H12 .6472 -.0207 .2786 .066 Uiso d R 1 . . H
O13 .5055(3) .16673(16) .28099(7) .0525(4) Uani d . 1 . . O
H13 .4979 .2311 .2580 .073 Uiso d R 1 . . H
C1 .4924(3) -.00635(18) .37631(8) .0332(4) Uani d . 1 . . C
H1 .6281 .0451 .3703 .054 Uiso d R 1 . . H
C2 .5594(5) -.1410(2) .40233(8) .0469(5) Uani d . 1 . . C
H2 .6814 -.1335 .4276 .068 Uiso d R 1 . . H
C3 .4658(6) -.2617(2) .39342(10) .0594(7) Uani d . 1 . . C
C4 .2798(6) -.2808(2) .35362(11) .0645(8) Uani d . 1 . . C
H4A .3329 -.3380 .3246 .087 Uiso d R 1 . . H
H4B .1541 -.3245 .3709 .087 Uiso d R 1 . . H
C5 .1989(5) -.1476(2) .32664(10) .0509(6) Uani d . 1 . . C
H5A .1385 -.1668 .2914 .071 Uiso d R 1 . . H
H5B .0835 -.1090 .3492 .071 Uiso d R 1 . . H
C6 .3822(4) -.03923(19) .32077(8) .0355(4) Uani d . 1 . . C
C7 .3038(4) .0877(2) .28691(9) .0454(5) Uani d . 1 . . C
C8 .1153(5) .1727(3) .31328(13) .0641(7) Uani d . 1 . . C
H8A .0142 .1052 .3279 .084 Uiso d R 1 . . H
H8B .0447 .2188 .2834 .084 Uiso d R 1 . . H
C9 .1751(6) .2748(3) .35747(15) .0766(9) Uani d . 1 . . C
H9A .0387 .2895 .3774 .099 Uiso d R 1 . . H
H9B .2142 .3576 .3384 .099 Uiso d R 1 . . H
C10 .3606(5) .2387(2) .39720(12) .0602(7) Uani d . 1 . . C
H10A .5032 .2531 .3799 .081 Uiso d R 1 . . H
H10B .3508 .2957 .4289 .081 Uiso d R 1 . . H
C11 .3760(4) .0911(2) .41849(9) .0417(5) Uani d . 1 . . C
C14 .2225(6) .0436(3) .23089(11) .0676(8) Uani d . 1 . . C
H14A .3378 -.0105 .2139 .088 Uiso d R 1 . . H
H14B .1917 .1235 .2092 .088 Uiso d R 1 . . H
H14C .0884 -.0106 .2344 .088 Uiso d R 1 . . H
C15 .1481(5) .0386(3) .43849(11) .0602(7) Uani d . 1 . . C
H15A .0461 .0307 .4086 .080 Uiso d R 1 . . H
H15B .0885 .1026 .4644 .080 Uiso d R 1 . . H
H15C .1667 -.0499 .4552 .080 Uiso d R 1 . . H
C16 .5272(5) .0970(3) .46917(11) .0644(8) Uani d . 1 . . C
H16A .5423 .0073 .4852 .086 Uiso d R 1 . . H
H16B .4615 .1591 .4949 .086 Uiso d R 1 . . H
H16C .6727 .1305 .4587 .086 Uiso d R 1 . . H
C17 .5425(11) -.3909(3) .42168(15) .1039(16) Uani d . 1 . . C
H17A .6603 -.3690 .4468 .124 Uiso d R 1 . . H
H17B .5975 -.4552 .3953 .124 Uiso d R 1 . . H
H17C .4183 -.4311 .4408 .124 Uiso d R 1 . . H

loop_
_atom_site_aniso_label
_atom_site_aniso_U_11
_atom_site_aniso_U_22
_atom_site_aniso_U_33
_atom_site_aniso_U_12
_atom_site_aniso_U_13
_atom_site_aniso_U_23
O12 .0582(10) .0420(8) .0382(7) .0000(7) .0051(8) -.0060(6)
O13 .0584(10) .0455(8) .0537(9) -.0111(8) -.0030(9) .0179(7)
C1 .0310(9) .0339(9) .0347(9) -.0039(8) -.0015(9) -.0037(7)
C2 .0585(14) .0459(11) .0363(10) .0041(11) -.0055(11) .0019(9)
C3 .095(2) .0395(11) .0441(11) -.0017(14) -.0008(15) .0075(9)
C4 .096(2) .0426(12) .0550(14) -.0285(15) .0003(16) .0035(11)
C5 .0594(14) .0496(12) .0437(12) -.0232(12) -.0077(12) -.0010(10)
C6 .0399(10) .0341(9) .0323(9) -.0047(9) -.0010(9) -.0007(8)
C7 .0466(12) .0447(11) .0447(12) -.0039(10) -.0085(11) .0094(9)
C8 .0565(15) .0635(15) .0723(17) .0178(14) -.0114(15) .0129(14)
C9 .087(2) .0530(15) .090(2) .0286(16) .004(2) -.0001(15)
C10 .0720(17) .0399(11) .0686(16) .0044(12) .0047(16) -.0142(11)
C11 .0400(11) .0457(11) .0393(10) -.0022(10) .0019(10) -.0109(9)
C14 .080(2) .0742(17) .0486(14) -.0095(17) -.0212(15) .0153(12)
C15 .0490(14) .0815(18) .0501(13) -.0048(14) .0119(13) -.0098(13)
C16 .0612(16) .0815(18) .0506(13) .0026(16) -.0073(13) -.0270(13)
C17 .181(5) .0498(15) .081(2) .003(2) -.015(3) .0261(15)

loop_
_atom_type_symbol
_atom_type_description
_atom_type_scat_dispersion_real
_atom_type_scat_dispersion_imag
_atom_type_scat_source
C C .0033 .0016 'International Tables Vol C Tables 4.2.6.8 and 6.1.1.4'
H H .0000 .0000 'International Tables Vol C Tables 4.2.6.8 and 6.1.1.4'
O O .0106 .0060 'International Tables Vol C Tables 4.2.6.8 and 6.1.1.4'

loop_
_diffrn_radiation_wavelength
.71073

loop_
_geom_angle_atom_site_label_1
_geom_angle_atom_site_label_2
_geom_angle_atom_site_label_3
_geom_angle
_geom_angle_publ_flag
C2 C1 C6 108.07(15) y
C2 C1 C11 110.77(17) y
C6 C1 C11 121.65(17) y
C3 C2 C1 125.9(2) y
C2 C3 C4 122.4(2) y
C2 C3 C17 122.3(3) y
C4 C3 C17 115.3(3) y
C3 C4 C5 114.5(2) n
C6 C5 C4 113.5(2) n
O12 C6 C5 105.64(16) n
O12 C6 C1 105.06(17) n
C5 C6 C1 111.09(16) n
O12 C6 C7 105.60(17) n
C5 C6 C7 112.49(19) n
C1 C6 C7 115.96(16) y
O13 C7 C14 108.8(2) n
O13 C7 C8 111.6(2) n
C14 C7 C8 107.7(2) n
O13 C7 C6 103.12(18) n
C14 C7 C6 111.1(2) n
C8 C7 C6 114.4(2) n
C9 C8 C7 119.0(3) y
C8 C9 C10 119.1(2) y
C9 C10 C11 118.8(2) y
C10 C11 C15 111.7(2) n
C10 C11 C16 106.2(2) n
C15 C11 C16 105.5(2) n
C10 C11 C1 111.22(19) n
C15 C11 C1 113.94(19) n
C16 C11 C1 107.75(18) n

loop_
_geom_bond_atom_site_label_1
_geom_bond_atom_site_label_2
_geom_bond_site_symmetry_2
_geom_bond_distance
_geom_bond_publ_flag
O12 C6 . 1.453(3) y
O13 C7 . 1.431(3) y
C1 C2 . 1.510(3) n
C1 C6 . 1.554(3) y
C1 C11 . 1.569(3) y
C2 C3 . 1.315(3) y
C3 C4 . 1.492(4) y
C3 C17 . 1.506(4) y
C4 C5 . 1.532(4) n
C5 C6 . 1.521(3) n
C6 C7 . 1.561(3) y
C7 C14 . 1.528(4) n
C7 C8 . 1.537(4) n
C8 C9 . 1.517(5) n
C9 C10 . 1.518(4) y
C10 C11 . 1.529(3) n
C11 C15 . 1.530(3) n
C11 C16 . 1.544(3) y

loop_
_geom_hbond_atom_site_label_D
_geom_hbond_atom_site_label_H
_geom_hbond_atom_site_label_A
_geom_hbond_site_symmetry_A
_geom_hbond_distance_DH
_geom_hbond_distance_HA
_geom_hbond_distance_DA
_geom_hbond_angle_DHA
_geom_hbond_publ_flag
O13 H13 O12 4_655 .846(2) 2.006(2) 2.844(2) 171.00(10) yes

loop_
_cod_related_entry_id
_cod_related_entry_database
_cod_related_entry_code
1 ChemSpider 24731256
